data_7226319
loop_
_publ_author_name
'Biswas, Apurba'
'Kim, Min-Bum'
'Kim, Seo-Yul'
'Yoon, Tae-Ung'
'Kim, Seung-Ik'
'Bae, Youn-Sang'

_publ_section_title
;
 A Novel 3D Microporous Magnesium-Based Metal-Organic Framework with Open
 Metal Sites
;
_journal_name_full 'RSC Adv.'
_journal_paper_doi 10.1039/C6RA12946C
_journal_year 2016
_chemical_formula_sum 'C51.9 H16 Mg4 N3.98 O20'
_chemical_formula_weight 1112.45
_chemical_name_systematic
;
 ?
;
_space_group_IT_number 14
_symmetry_cell_setting monoclinic
_symmetry_space_group_name_Hall '-P 2yn'
_symmetry_space_group_name_H-M 'P 1 21/n 1'
_atom_sites_solution_hydrogens geom
_atom_sites_solution_primary direct
_atom_sites_solution_secondary difmap
_audit_creation_method SHELXL-97
_audit_update_record
;
2015-09-14 deposited with the CCDC.
2016-08-22 downloaded from the CCDC.
;
_cell_angle_alpha 90.00
_cell_angle_beta 90.145(6)
_cell_angle_gamma 90.00
_cell_formula_units_Z 2
_cell_length_a 9.1535(16)
_cell_length_b 18.800(4)
_cell_length_c 17.924(4)
_cell_measurement_reflns_used 9936
_cell_measurement_temperature 305(2)
_cell_measurement_theta_max 25.06
_cell_measurement_theta_min 2.27
_cell_volume 3084.5(11)
_computing_cell_refinement 'Bruker SMART'
_computing_data_collection 'Bruker SMART'
_computing_data_reduction 'Bruker SHELXTL'
_computing_structure_refinement 'SHELXL-97 (Sheldrick, 1997)'
_computing_structure_solution 'SHELXS-97 (Sheldrick, 1997)'
_diffrn_ambient_temperature 305(2)
_diffrn_measured_fraction_theta_full 1.000
_diffrn_measured_fraction_theta_max 0.995
_diffrn_measurement_device_type 'Bruker D8 Venture'
_diffrn_radiation_monochromator graphite
_diffrn_radiation_source 'fine-focus sealed tube'
_diffrn_radiation_type MoK\a
_diffrn_radiation_wavelength 0.71073
_diffrn_reflns_av_R_equivalents 0.0769
_diffrn_reflns_av_sigmaI/netI 0.0302
_diffrn_reflns_limit_h_max 11
_diffrn_reflns_limit_h_min -11
_diffrn_reflns_limit_k_max 23
_diffrn_reflns_limit_k_min -23
_diffrn_reflns_limit_l_max 22
_diffrn_reflns_limit_l_min -22
_diffrn_reflns_number 78195
_diffrn_reflns_theta_full 26.00
_diffrn_reflns_theta_max 26.08
_diffrn_reflns_theta_min 2.17
_exptl_absorpt_coefficient_mu 0.129
_exptl_absorpt_correction_T_max 0.9853
_exptl_absorpt_correction_T_min 0.9348
_exptl_absorpt_correction_type empirical
_exptl_absorpt_process_details 'SADABS-2014/5 (Bruker,2014/5)'
_exptl_crystal_colour colourless
_exptl_crystal_density_diffrn 1.198
_exptl_crystal_density_method 'not measured'
_exptl_crystal_description block
_exptl_crystal_F_000 1360
_exptl_crystal_size_max 0.23
_exptl_crystal_size_mid 0.17
_exptl_crystal_size_min 0.05
_refine_diff_density_max 0.571
_refine_diff_density_min -0.420
_refine_diff_density_rms 0.071
_refine_ls_extinction_method none
_refine_ls_goodness_of_fit_ref 1.053
_refine_ls_hydrogen_treatment mixed
_refine_ls_matrix_type full
_refine_ls_number_parameters 391
_refine_ls_number_reflns 6095
_refine_ls_number_restraints 0
_refine_ls_restrained_S_all 1.053
_refine_ls_R_factor_all 0.1091
_refine_ls_R_factor_gt 0.0805
_refine_ls_shift/su_max 0.008
_refine_ls_shift/su_mean 0.001
_refine_ls_structure_factor_coef Fsqd
_refine_ls_weighting_details 'calc w=1/[\s^2^(Fo^2^)+(0.1182P)^2^+3.8876P] where P=(Fo^2^+2Fc^2^)/3'
_refine_ls_weighting_scheme calc
_refine_ls_wR_factor_gt 0.2160
_refine_ls_wR_factor_ref 0.2401
_reflns_number_gt 4439
_reflns_number_total 6095
_reflns_threshold_expression >2sigma(I)
_cod_data_source_file c6ra12946c2.cif
_cod_data_source_block 1
_cod_depositor_comments
;
The following automatic conversions were performed:

'_symmetry_cell_setting' value 'Monoclinic' changed to 'monoclinic'
according to
/usr/data/users/saulius/crontab/automatic-downloads/rss-feeds/RSC/lib/dictionaries/cif_core.dic
dictionary named 'cif_core.dic' version 2.4.2 from 2011-04-26.

Automatic conversion script
Id: cif_fix_values 4268 2015-11-12 08:31:59Z antanas 
;
_cod_original_cell_volume 3084.4(10)
_cod_original_sg_symbol_H-M 'P 21/n'
_cod_original_formula_sum 'C51.90 H16 Mg4 N3.98 O20'
_cod_database_code 7226319

loop_
_symmetry_equiv_pos_as_xyz
'x, y, z'
'-x+1/2, y+1/2, -z+1/2'
'-x, -y, -z'
'x-1/2, -y-1/2, z-1/2'

loop_
_atom_site_label
_atom_site_type_symbol
_atom_site_fract_x
_atom_site_fract_y
_atom_site_fract_z
_atom_site_U_iso_or_equiv
_atom_site_adp_type
_atom_site_occupancy
_atom_site_symmetry_multiplicity
_atom_site_calc_flag
_atom_site_refinement_flags
_atom_site_disorder_assembly
_atom_site_disorder_group
Mg1 Mg 0.28209(10) 0.35864(5) 0.25003(6) 0.0302(3) Uani 1 1 d . . .
Mg2 Mg 0.67805(11) 0.34379(5) 0.25004(7) 0.0379(3) Uani 1 1 d . . .
O5 O 0.0789(2) 0.38831(11) 0.24999(17) 0.0529(7) Uani 1 1 d . . .
O6 O -0.1543(2) 0.41515(13) 0.24988(17) 0.0554(7) Uani 1 1 d . . .
O1 O 0.3486(3) 0.40330(15) 0.15805(15) 0.0587(7) Uani 1 1 d . . .
O3 O 0.3484(3) 0.40334(15) 0.34188(15) 0.0588(7) Uani 1 1 d . . .
O7 O 0.2343(3) 0.75298(13) 0.2499(2) 0.0676(9) Uani 1 1 d . . .
O2 O 0.5903(3) 0.4013(2) 0.16690(17) 0.0813(11) Uani 1 1 d . A .
C9 C -0.0238(3) 0.43207(16) 0.2502(2) 0.0391(7) Uani 1 1 d . A .
O4 O 0.5901(3) 0.4013(2) 0.33293(17) 0.0808(11) Uani 1 1 d . A .
O8 O 0.0053(3) 0.77924(14) 0.2501(2) 0.0794(11) Uani 1 1 d . . .
C10 C 0.0096(3) 0.51040(17) 0.2500(2) 0.0417(8) Uani 1 1 d . . .
C6 C 0.4867(4) 0.4607(2) 0.4346(2) 0.0498(9) Uani 1 1 d . . .
C2 C 0.4871(4) 0.4607(2) 0.0652(2) 0.0499(9) Uani 1 1 d . . .
C13 C 0.0673(4) 0.65607(17) 0.2500(2) 0.0475(9) Uani 1 1 d . A .
C1 C 0.4746(4) 0.4182(2) 0.1360(2) 0.0499(9) Uani 1 1 d . A .
C5 C 0.4754(4) 0.4184(2) 0.3640(2) 0.0500(9) Uani 1 1 d . A .
C14 C 0.1029(4) 0.73401(17) 0.2499(2) 0.0490(9) Uani 1 1 d . . .
C7 C 0.3647(4) 0.4847(3) 0.4712(2) 0.0662(12) Uani 1 1 d . . .
H7 H 0.2726 0.4749 0.4517 0.079 Uiso 1 1 calc R . .
C3 C 0.3645(4) 0.4846(3) 0.0287(2) 0.0675(12) Uani 1 1 d . . .
H3 H 0.2724 0.4748 0.0479 0.081 Uiso 1 1 calc R . .
C8 C 0.6230(5) 0.4771(3) 0.4635(3) 0.0693(13) Uani 1 1 d . . .
H8 H 0.7067 0.4621 0.4388 0.083 Uiso 1 1 calc R . .
C4 C 0.6226(5) 0.4769(3) 0.0366(2) 0.0684(13) Uani 1 1 d . . .
H4 H 0.7062 0.4617 0.0614 0.082 Uiso 1 1 calc R . .
C15 C 0.1751(4) 0.6078(2) 0.2502(4) 0.103(2) Uani 1 1 d . . .
H15 H 0.2715 0.6234 0.2504 0.123 Uiso 1 1 calc R A .
C16 C 0.1478(4) 0.5356(2) 0.2501(4) 0.105(2) Uani 1 1 d . A .
H16 H 0.2257 0.5039 0.2500 0.127 Uiso 1 1 calc R . .
C11 C -0.0997(4) 0.5592(2) 0.2501(4) 0.100(2) Uani 1 1 d . A .
H11 H -0.1961 0.5437 0.2503 0.119 Uiso 1 1 calc R . .
C12 C -0.0712(5) 0.6314(2) 0.2499(5) 0.108(2) Uani 1 1 d . . .
H12 H -0.1486 0.6634 0.2496 0.129 Uiso 1 1 calc R A .
O10 O 0.7831(15) 0.2716(7) 0.3095(7) 0.084(4) Uani 0.50 1 d P A 1
O9 O 0.7702(17) 0.2912(8) 0.3476(7) 0.098(5) Uani 0.50 1 d P A 2
C17 C 0.840(3) 0.3210(13) 0.3923(14) 0.104(8) Uiso 0.33 1 d P A -1
O11 O 0.7823(16) 0.2710(7) 0.1914(7) 0.087(4) Uani 0.50 1 d P A 2
C37 C 0.8571(15) 0.3142(7) 0.1162(8) 0.092(3) Uiso 0.50 1 d P A 1
O12 O 0.7690(17) 0.2909(9) 0.1529(7) 0.100(5) Uani 0.50 1 d P A 1
C32 C 0.8803(13) 0.2805(6) 0.1462(7) 0.078(3) Uiso 0.50 1 d P A 2
C22 C 0.8766(17) 0.3015(10) 0.3725(10) 0.056(3) Uiso 0.33 1 d P A 2
C33 C 0.875(2) 0.1526(11) 0.1144(11) 0.149(6) Uiso 0.50 1 d P A 2
N4 N 0.9369(18) 0.2236(10) 0.1026(10) 0.150(5) Uiso 0.50 1 d P A 2
N5 N 0.9453(12) 0.2808(6) 0.0686(6) 0.095(3) Uiso 0.50 1 d P A 1
C41 C 0.979(5) 0.350(2) -0.029(2) 0.298(18) Uiso 0.50 1 d P A 1
C18 C 1.059(3) 0.3123(18) 0.4734(17) 0.139(8) Uiso 0.33 1 d P A -1
C26 C 1.020(4) 0.1580(19) 0.371(2) 0.163(11) Uiso 0.33 1 d P A 2
N2 N 0.9435(17) 0.2590(11) 0.4180(10) 0.087(4) Uiso 0.33 1 d P A 2
C28 C 1.087(3) 0.2544(18) 0.4371(18) 0.138(9) Uiso 0.33 1 d P A 1
C35 C 1.087(3) 0.2376(17) 0.0631(16) 0.199(10) Uiso 0.50 1 d P A 2
C39 C 1.045(3) 0.1699(16) 0.1135(17) 0.210(10) Uiso 0.50 1 d P A 1
C38 C 0.968(6) 0.205(3) 0.044(3) 0.32(2) Uiso 0.50 1 d P A 1
C40 C 1.057(3) 0.3102(18) 0.0278(18) 0.219(11) Uiso 0.50 1 d P A 1
C36 C 0.991(3) 0.2604(18) -0.0316(19) 0.223(11) Uiso 0.50 1 d P A 2
C20 C 0.933(3) 0.2050(17) 0.4449(18) 0.133(8) Uiso 0.33 1 d P A -1
C29 C 0.985(5) 0.259(3) 0.533(3) 0.179(14) Uiso 0.33 1 d P A 1
C34 C 0.950(3) 0.1125(16) 0.1768(17) 0.217(11) Uiso 0.50 1 d P A 2
C21 C 1.077(3) 0.1939(19) 0.4133(19) 0.149(10) Uiso 0.33 1 d P A -1
C31 C 0.949(3) 0.1055(17) 0.3203(17) 0.150(9) Uiso 0.33 1 d P A 1
N3 N 0.9421(19) 0.2196(12) 0.3864(11) 0.105(5) Uiso 0.33 1 d P A 1
N1 N 0.9478(16) 0.2921(9) 0.4383(9) 0.080(4) Uiso 0.33 1 d P A -1
C27 C 0.8838(16) 0.2740(9) 0.3478(9) 0.059(3) Uiso 0.33 1 d P A 1
C19 C 0.998(7) 0.367(4) 0.517(4) 0.29(3) Uiso 0.33 1 d P A -1
C23 C 1.049(6) 0.231(3) 0.491(4) 0.24(2) Uiso 0.33 1 d P A 2
C24 C 0.961(6) 0.318(4) 0.540(3) 0.24(2) Uiso 0.33 1 d P A 2
C30 C 0.865(4) 0.1414(18) 0.371(2) 0.140(11) Uiso 0.33 1 d P A 1
C25 C 0.891(4) 0.165(2) 0.402(2) 0.162(13) Uiso 0.33 1 d P A 2

loop_
_atom_site_aniso_label
_atom_site_aniso_U_11
_atom_site_aniso_U_22
_atom_site_aniso_U_33
_atom_site_aniso_U_23
_atom_site_aniso_U_13
_atom_site_aniso_U_12
Mg1 0.0262(5) 0.0229(5) 0.0417(6) 0.0000(4) -0.0003(4) -0.0019(4)
Mg2 0.0290(5) 0.0240(5) 0.0607(7) 0.0000(5) -0.0005(5) -0.0008(4)
O5 0.0287(11) 0.0272(11) 0.103(2) -0.0002(13) -0.0001(12) 0.0012(9)
O6 0.0236(11) 0.0391(13) 0.104(2) 0.0009(14) 0.0005(12) -0.0072(9)
O1 0.0625(17) 0.0621(17) 0.0517(16) 0.0184(13) 0.0125(12) 0.0030(13)
O3 0.0615(17) 0.0607(17) 0.0541(16) -0.0184(13) -0.0134(13) 0.0039(13)
O7 0.0444(15) 0.0269(12) 0.131(3) 0.0000(15) 0.0012(15) -0.0018(10)
O2 0.070(2) 0.111(3) 0.0620(19) 0.0423(19) -0.0231(15) -0.0360(19)
C9 0.0274(15) 0.0280(15) 0.062(2) 0.0008(14) 0.0002(14) -0.0022(12)
O4 0.070(2) 0.113(3) 0.0599(19) -0.0419(19) 0.0202(15) -0.0332(18)
O8 0.0583(17) 0.0304(13) 0.150(3) 0.0007(17) -0.0023(19) 0.0184(12)
C10 0.0296(16) 0.0257(15) 0.070(2) 0.0010(15) -0.0003(15) 0.0003(12)
C6 0.057(2) 0.056(2) 0.0371(18) -0.0067(16) 0.0007(15) -0.0109(17)
C2 0.055(2) 0.055(2) 0.0398(19) 0.0076(16) -0.0019(15) -0.0111(17)
C13 0.0373(17) 0.0259(15) 0.079(3) 0.0013(16) 0.0019(16) 0.0035(13)
C1 0.058(2) 0.052(2) 0.0392(19) 0.0047(16) -0.0009(16) -0.0123(17)
C5 0.058(2) 0.054(2) 0.0382(19) -0.0038(16) 0.0015(16) -0.0132(17)
C14 0.046(2) 0.0262(16) 0.074(3) 0.0003(16) 0.0012(17) 0.0076(14)
C7 0.047(2) 0.090(3) 0.061(3) -0.029(2) -0.0034(18) -0.011(2)
C3 0.046(2) 0.092(3) 0.065(3) 0.033(2) 0.0024(18) -0.010(2)
C8 0.050(2) 0.095(3) 0.063(3) -0.034(2) 0.0090(19) -0.009(2)
C4 0.051(2) 0.091(3) 0.064(3) 0.032(2) -0.0071(19) -0.009(2)
C15 0.0260(19) 0.0288(19) 0.254(8) 0.000(3) -0.001(3) -0.0019(15)
C16 0.032(2) 0.0257(18) 0.259(8) 0.001(3) 0.004(3) 0.0041(15)
C11 0.0263(19) 0.037(2) 0.235(7) 0.000(3) -0.001(3) 0.0020(16)
C12 0.035(2) 0.031(2) 0.256(8) 0.001(3) 0.000(3) 0.0095(17)
O10 0.064(5) 0.061(5) 0.127(10) 0.044(7) -0.019(7) 0.013(4)
O9 0.073(7) 0.114(11) 0.106(10) 0.060(8) -0.028(7) -0.017(7)
O11 0.065(5) 0.067(6) 0.128(11) -0.052(7) 0.018(7) 0.011(4)
O12 0.066(6) 0.119(12) 0.117(10) -0.067(8) 0.034(8) -0.016(7)

loop_
_atom_type_symbol
_atom_type_description
_atom_type_scat_dispersion_real
_atom_type_scat_dispersion_imag
_atom_type_scat_source
C C 0.0033 0.0016 'International Tables Vol C Tables 4.2.6.8 and 6.1.1.4'
H H 0.0000 0.0000 'International Tables Vol C Tables 4.2.6.8 and 6.1.1.4'
N N 0.0061 0.0033 'International Tables Vol C Tables 4.2.6.8 and 6.1.1.4'
O O 0.0106 0.0060 'International Tables Vol C Tables 4.2.6.8 and 6.1.1.4'
Mg Mg 0.0486 0.0363 'International Tables Vol C Tables 4.2.6.8 and 6.1.1.4'

loop_
_geom_angle_atom_site_label_1
_geom_angle_atom_site_label_2
_geom_angle_atom_site_label_3
_geom_angle
_geom_angle_site_symmetry_1
_geom_angle_site_symmetry_3
O5 Mg1 O3 99.97(12) . .
O5 Mg1 O1 100.20(12) . .
O3 Mg1 O1 115.62(13) . .
O5 Mg1 O7 102.39(11) . 2_545
O3 Mg1 O7 116.98(15) . 2_545
O1 Mg1 O7 117.00(15) . 2_545
O5 Mg1 O8 159.21(10) . 2_545
O3 Mg1 O8 91.04(12) . 2_545
O1 Mg1 O8 90.67(12) . 2_545
O7 Mg1 O8 56.82(10) 2_545 2_545
O5 Mg1 C14 130.90(11) . 2_545
O3 Mg1 C14 105.48(13) . 2_545
O1 Mg1 C14 105.33(13) . 2_545
O7 Mg1 C14 28.51(11) 2_545 2_545
O8 Mg1 C14 28.31(10) 2_545 2_545
O5 Mg1 Mg2 167.70(8) . .
O3 Mg1 Mg2 73.97(9) . .
O1 Mg1 Mg2 73.72(9) . .
O7 Mg1 Mg2 89.91(9) 2_545 .
O8 Mg1 Mg2 33.09(6) 2_545 .
C14 Mg1 Mg2 61.40(8) 2_545 .
O10 Mg2 O11 64.9(5) . .
O10 Mg2 O4 99.6(4) . .
O11 Mg2 O4 164.4(4) . .
O10 Mg2 O2 164.7(4) . .
O11 Mg2 O2 99.9(4) . .
O4 Mg2 O2 95.67(17) . .
O10 Mg2 O6 95.0(4) . 1_655
O11 Mg2 O6 95.2(5) . 1_655
O4 Mg2 O6 87.12(12) . 1_655
O2 Mg2 O6 86.78(12) . 1_655
O10 Mg2 O8 89.5(4) . 2_545
O11 Mg2 O8 89.2(5) . 2_545
O4 Mg2 O8 89.45(14) . 2_545
O2 Mg2 O8 89.54(14) . 2_545
O6 Mg2 O8 174.69(12) 1_655 2_545
O10 Mg2 O12 86.0(6) . .
O11 Mg2 O12 21.4(5) . .
O4 Mg2 O12 174.1(4) . .
O2 Mg2 O12 78.8(4) . .
O6 Mg2 O12 90.6(4) 1_655 .
O8 Mg2 O12 92.4(4) 2_545 .
O10 Mg2 O9 21.1(5) . .
O11 Mg2 O9 85.8(6) . .
O4 Mg2 O9 78.8(4) . .
O2 Mg2 O9 174.0(4) . .
O6 Mg2 O9 90.6(4) 1_655 .
O8 Mg2 O9 92.7(4) 2_545 .
O12 Mg2 O9 106.7(6) . .
O10 Mg2 Mg1 122.5(4) . .
O11 Mg2 Mg1 122.5(4) . .
O4 Mg2 Mg1 63.72(9) . .
O2 Mg2 Mg1 64.00(9) . .
O6 Mg2 Mg1 134.43(8) 1_655 .
O8 Mg2 Mg1 40.27(9) 2_545 .
O12 Mg2 Mg1 114.8(4) . .
O9 Mg2 Mg1 114.8(4) . .
C9 O5 Mg1 155.5(2) . .
C9 O6 Mg2 153.7(2) . 1_455
C1 O1 Mg1 130.8(3) . .
C5 O3 Mg1 130.5(3) . .
C14 O7 Mg1 102.2(2) . 2
C1 O2 Mg2 144.3(3) . .
O6 C9 O5 123.9(3) . .
O6 C9 C10 116.6(3) . .
O5 C9 C10 119.4(3) . .
C5 O4 Mg2 144.9(3) . .
C14 O8 Mg2 172.3(3) . 2
C14 O8 Mg1 81.1(2) . 2
Mg2 O8 Mg1 106.65(12) 2 2
C16 C10 C11 116.9(3) . .
C16 C10 C9 122.3(3) . .
C11 C10 C9 120.8(3) . .
C7 C6 C8 118.8(4) . .
C7 C6 C5 121.5(3) . .
C8 C6 C5 119.6(4) . .
C3 C2 C4 119.0(4) . .
C3 C2 C1 120.8(3) . .
C4 C2 C1 120.1(4) . .
C15 C13 C12 117.3(3) . .
C15 C13 C14 120.1(3) . .
C12 C13 C14 122.6(3) . .
O2 C1 O1 126.2(4) . .
O2 C1 C2 116.6(3) . .
O1 C1 C2 117.2(3) . .
O4 C5 O3 125.9(4) . .
O4 C5 C6 117.5(3) . .
O3 C5 C6 116.5(3) . .
O8 C14 O7 119.9(3) . .
O8 C14 C13 121.1(3) . .
O7 C14 C13 119.0(3) . .
O8 C14 Mg1 70.6(2) . 2
O7 C14 Mg1 49.28(16) . 2
C13 C14 Mg1 168.3(2) . 2
C6 C7 C8 120.8(4) . 3_666
C6 C7 H7 119.6 . .
C8 C7 H7 119.6 3_666 .
C2 C3 C4 120.2(4) . 3_665
C2 C3 H3 119.9 . .
C4 C3 H3 119.9 3_665 .
C7 C8 C6 120.4(4) 3_666 .
C7 C8 H8 119.8 3_666 .
C6 C8 H8 119.8 . .
C2 C4 C3 120.7(4) . 3_665
C2 C4 H4 119.6 . .
C3 C4 H4 119.6 3_665 .
C13 C15 C16 122.2(4) . .
C13 C15 H15 118.9 . .
C16 C15 H15 118.9 . .
C10 C16 C15 121.0(4) . .
C10 C16 H16 119.5 . .
C15 C16 H16 119.5 . .
C10 C11 C12 121.7(4) . .
C10 C11 H11 119.2 . .
C12 C11 H11 119.2 . .
C13 C12 C11 121.0(4) . .
C13 C12 H12 119.5 . .
C11 C12 H12 119.5 . .
C27 O10 C17 42.9(11) . .
C27 O10 Mg2 133.2(13) . .
C17 O10 Mg2 103.1(10) . .
C22 O9 Mg2 126.5(13) . .
C27 C17 N1 82.8(19) . .
C27 C17 O10 38.5(11) . .
N1 C17 O10 118.9(19) . .
C32 O11 Mg2 127.4(11) . .
O12 C37 N5 128.7(15) . .
C37 O12 Mg2 124.4(13) . .
O11 C32 N4 121.4(14) . .
O9 C22 N2 124.9(18) . .
N4 C33 C34 112.7(19) . .
C32 N4 C33 117.7(16) . .
C32 N4 C35 116.3(18) . .
C33 N4 C35 123.8(19) . .
C37 N5 C40 127.1(17) . .
C37 N5 C38 136(2) . .
C40 N5 C38 97(2) . .
N1 C18 C28 70(2) . .
N1 C18 C19 100(3) . .
C28 C18 C19 167(4) . .
N1 C18 C29 79(2) . .
C28 C18 C29 84(3) . .
C19 C18 C29 86(4) . .
C22 N2 C23 160(3) . .
C22 N2 C25 112(2) . .
C23 N2 C25 88(2) . .
C21 C28 C18 161(4) . .
C21 C28 N1 113(3) . .
C18 C28 N1 53.6(18) . .
C21 C28 C20 57(2) . .
C18 C28 C20 104(3) . .
N1 C28 C20 62.3(16) . .
C21 C28 N3 53(2) . .
C18 C28 N3 115(3) . .
N1 C28 N3 61.5(15) . .
C20 C28 N3 36.9(13) . .
C21 C28 C29 108(3) . .
C18 C28 C29 55(2) . .
N1 C28 C29 63.2(18) . .
C20 C28 C29 63(2) . .
N3 C28 C29 96.4(19) . .
N4 C35 C36 91.9(19) . .
N5 C38 C39 103(4) . .
N5 C40 C41 103(3) . .
N3 C20 C21 66(2) . .
N3 C20 N1 71(2) . .
C21 C20 N1 92(2) . .
N3 C20 C28 73(2) . .
C21 C20 C28 44.7(17) . .
N1 C20 C28 51.8(16) . .
N3 C20 C30 61(2) . .
C21 C20 C30 86(2) . .
N1 C20 C30 127(2) . .
C28 C20 C30 124(2) . .
N3 C20 C29 130(3) . .
C21 C20 C29 100(3) . .
N1 C20 C29 61.3(17) . .
C28 C20 C29 65(2) . .
C30 C20 C29 170(2) . .
C18 C29 N1 41.7(14) . .
C18 C29 C20 83(3) . .
N1 C29 C20 51.5(16) . .
C18 C29 C28 40.9(17) . .
N1 C29 C28 44.9(14) . .
C20 C29 C28 51.5(18) . .
C28 C21 N3 82(3) . .
C28 C21 C20 79(3) . .
N3 C21 C20 44.7(16) . .
C20 N3 C27 131(3) . .
C20 N3 C21 70(2) . .
C27 N3 C21 142(2) . .
C20 N3 C30 84(3) . .
C27 N3 C30 115.2(18) . .
C21 N3 C30 97(2) . .
C20 N3 N1 71(2) . .
C27 N3 N1 70.9(13) . .
C21 N3 N1 94(2) . .
C30 N3 N1 147.2(19) . .
C20 N3 C28 70(2) . .
C27 N3 C28 106.5(19) . .
C21 N3 C28 44.1(17) . .
C30 N3 C28 138(2) . .
N1 N3 C28 51.0(14) . .
C18 N1 C17 139(2) . .
C18 N1 C28 56.4(18) . .
C17 N1 C28 143(2) . .
C18 N1 C20 109(2) . .
C17 N1 C20 111.7(19) . .
C28 N1 C20 65.9(18) . .
C18 N1 N3 124(2) . .
C17 N1 N3 88.1(15) . .
C28 N1 N3 67.5(16) . .
C20 N1 N3 38.5(12) . .
C18 N1 C27 142.3(19) . .
C17 N1 C27 45.2(12) . .
C28 N1 C27 100.5(17) . .
C20 N1 C27 81.2(15) . .
N3 N1 C27 46.4(9) . .
C18 N1 C29 59.3(19) . .
C17 N1 C29 144(2) . .
C28 N1 C29 72(2) . .
C20 N1 C29 67(2) . .
N3 N1 C29 104(2) . .
C27 N1 C29 148.0(19) . .
O10 C27 C17 98.6(17) . .
O10 C27 N3 126.4(18) . .
C17 C27 N3 109.6(18) . .
O10 C27 N1 145.5(15) . .
C17 C27 N1 52.0(15) . .
N3 C27 N1 62.7(12) . .
N2 C23 C24 82(3) . .
C31 C30 N3 108(2) . .
C31 C30 C20 127(3) . .
N3 C30 C20 35.1(12) . .
C26 C25 N2 86(3) . .

loop_
_geom_bond_atom_site_label_1
_geom_bond_atom_site_label_2
_geom_bond_distance
_geom_bond_site_symmetry_2
Mg1 O5 1.942(2) .
Mg1 O3 1.944(3) .
Mg1 O1 1.949(3) .
Mg1 O7 1.992(3) 2_545
Mg1 O8 2.452(3) 2_545
Mg1 C14 2.569(3) 2_545
Mg1 Mg2 3.6351(15) .
Mg2 O10 1.974(11) .
Mg2 O11 1.974(12) .
Mg2 O4 2.007(3) .
Mg2 O2 2.007(3) .
Mg2 O6 2.038(2) 1_655
Mg2 O8 2.071(3) 2_545
Mg2 O12 2.172(13) .
Mg2 O9 2.177(12) .
O5 C9 1.249(4) .
O6 C9 1.237(4) .
O6 Mg2 2.038(2) 1_455
O1 C1 1.252(4) .
O3 C5 1.259(4) .
O7 C14 1.254(5) .
O7 Mg1 1.992(3) 2
O2 C1 1.235(5) .
C9 C10 1.504(4) .
O4 C5 1.232(5) .
O8 C14 1.233(4) .
O8 Mg2 2.071(3) 2
O8 Mg1 2.452(3) 2
C10 C16 1.351(5) .
C10 C11 1.358(5) .
C6 C7 1.372(6) .
C6 C8 1.384(5) .
C6 C5 1.499(5) .
C2 C3 1.374(5) .
C2 C4 1.377(5) .
C2 C1 1.504(5) .
C13 C15 1.341(5) .
C13 C12 1.351(6) .
C13 C14 1.501(4) .
C14 Mg1 2.569(3) 2
C7 C8 1.378(6) 3_666
C7 H7 0.9300 .
C3 C4 1.381(6) 3_665
C3 H3 0.9300 .
C8 C7 1.378(6) 3_666
C8 H8 0.9300 .
C4 C3 1.381(6) 3_665
C4 H4 0.9300 .
C15 C16 1.379(5) .
C15 H15 0.9300 .
C16 H16 0.9300 .
C11 C12 1.382(6) .
C11 H11 0.9300 .
C12 H12 0.9300 .
O10 C27 1.15(2) .
O10 C17 1.83(3) .
O9 C22 1.09(2) .
C17 C27 1.26(3) .
C17 N1 1.39(3) .
O11 C32 1.224(19) .
C37 O12 1.131(19) .
C37 N5 1.333(16) .
C32 N4 1.42(2) .
C22 N2 1.29(2) .
C33 N4 1.47(2) .
C33 C34 1.51(3) .
N4 C35 1.57(3) .
N5 C40 1.37(3) .
N5 C38 1.51(5) .
C41 C40 1.45(4) .
C18 N1 1.25(3) .
C18 C28 1.29(4) .
C18 C19 1.40(6) .
C18 C29 1.62(5) .
C26 C25 1.31(5) .
N2 C23 1.71(6) .
N2 C25 1.85(5) .
C28 C21 1.22(4) .
C28 N1 1.46(3) .
C28 C20 1.70(4) .
C28 N3 1.74(4) .
C28 C29 1.97(6) .
C35 C36 1.96(4) .
C39 C38 1.58(5) .
C20 N3 1.09(3) .
C20 C21 1.45(4) .
C20 N1 1.65(3) .
C20 C30 1.88(5) .
C20 C29 1.94(6) .
C29 N1 1.85(4) .
C21 N3 1.41(3) .
C31 C30 1.37(4) .
N3 C27 1.34(2) .
N3 C30 1.65(4) .
N3 N1 1.65(2) .
N1 C27 1.76(2) .
C23 C24 2.01(8) .

loop_
_geom_torsion_atom_site_label_1
_geom_torsion_atom_site_label_2
_geom_torsion_atom_site_label_3
_geom_torsion_atom_site_label_4
_geom_torsion
_geom_torsion_site_symmetry_1
_geom_torsion_site_symmetry_4
O5 Mg1 Mg2 O10 140.3(6) . .
O3 Mg1 Mg2 O10 78.5(5) . .
O1 Mg1 Mg2 O10 -158.0(5) . .
O7 Mg1 Mg2 O10 -39.7(4) 2_545 .
O8 Mg1 Mg2 O10 -39.9(5) 2_545 .
C14 Mg1 Mg2 O10 -39.8(5) 2_545 .
O5 Mg1 Mg2 O11 -140.8(7) . .
O3 Mg1 Mg2 O11 157.4(5) . .
O1 Mg1 Mg2 O11 -79.0(5) . .
O7 Mg1 Mg2 O11 39.2(5) 2_545 .
O8 Mg1 Mg2 O11 39.0(5) 2_545 .
C14 Mg1 Mg2 O11 39.2(5) 2_545 .
O5 Mg1 Mg2 O4 55.7(5) . .
O3 Mg1 Mg2 O4 -6.12(15) . .
O1 Mg1 Mg2 O4 117.43(16) . .
O7 Mg1 Mg2 O4 -124.32(17) 2_545 .
O8 Mg1 Mg2 O4 -124.5(2) 2_545 .
C14 Mg1 Mg2 O4 -124.35(17) 2_545 .
O5 Mg1 Mg2 O2 -55.6(5) . .
O3 Mg1 Mg2 O2 -117.43(16) . .
O1 Mg1 Mg2 O2 6.11(15) . .
O7 Mg1 Mg2 O2 124.37(17) 2_545 .
O8 Mg1 Mg2 O2 124.2(2) 2_545 .
C14 Mg1 Mg2 O2 124.34(17) 2_545 .
O5 Mg1 Mg2 O6 -0.1(5) . 1_655
O3 Mg1 Mg2 O6 -61.88(16) . 1_655
O1 Mg1 Mg2 O6 61.67(16) . 1_655
O7 Mg1 Mg2 O6 179.93(18) 2_545 1_655
O8 Mg1 Mg2 O6 179.7(2) 2_545 1_655
C14 Mg1 Mg2 O6 179.89(17) 2_545 1_655
O5 Mg1 Mg2 O8 -179.8(5) . 2_545
O3 Mg1 Mg2 O8 118.4(2) . 2_545
O1 Mg1 Mg2 O8 -118.1(2) . 2_545
O7 Mg1 Mg2 O8 0.2(2) 2_545 2_545
C14 Mg1 Mg2 O8 0.2(2) 2_545 2_545
O5 Mg1 Mg2 O12 -118.0(7) . .
O3 Mg1 Mg2 O12 -179.8(5) . .
O1 Mg1 Mg2 O12 -56.3(5) . .
O7 Mg1 Mg2 O12 62.0(5) 2_545 .
O8 Mg1 Mg2 O12 61.8(5) 2_545 .
C14 Mg1 Mg2 O12 62.0(5) 2_545 .
O5 Mg1 Mg2 O9 117.9(7) . .
O3 Mg1 Mg2 O9 56.0(5) . .
O1 Mg1 Mg2 O9 179.6(5) . .
O7 Mg1 Mg2 O9 -62.2(5) 2_545 .
O8 Mg1 Mg2 O9 -62.4(5) 2_545 .
C14 Mg1 Mg2 O9 -62.2(5) 2_545 .
O3 Mg1 O5 C9 58.9(7) . .
O1 Mg1 O5 C9 -59.6(7) . .
O7 Mg1 O5 C9 179.6(7) 2_545 .
O8 Mg1 O5 C9 179.9(6) 2_545 .
C14 Mg1 O5 C9 179.6(6) 2_545 .
Mg2 Mg1 O5 C9 -0.4(11) . .
O5 Mg1 O1 C1 160.7(3) . .
O3 Mg1 O1 C1 54.4(4) . .
O7 Mg1 O1 C1 -89.6(4) 2_545 .
O8 Mg1 O1 C1 -37.1(4) 2_545 .
C14 Mg1 O1 C1 -61.6(4) 2_545 .
Mg2 Mg1 O1 C1 -8.3(3) . .
O5 Mg1 O3 C5 -160.6(3) . .
O1 Mg1 O3 C5 -54.1(4) . .
O7 Mg1 O3 C5 89.9(4) 2_545 .
O8 Mg1 O3 C5 37.1(4) 2_545 .
C14 Mg1 O3 C5 61.8(4) 2_545 .
Mg2 Mg1 O3 C5 8.4(3) . .
O10 Mg2 O2 C1 109.3(18) . .
O11 Mg2 O2 C1 112.0(7) . .
O4 Mg2 O2 C1 -66.5(6) . .
O6 Mg2 O2 C1 -153.3(6) 1_655 .
O8 Mg2 O2 C1 22.9(6) 2_545 .
O12 Mg2 O2 C1 115.4(7) . .
O9 Mg2 O2 C1 -89(4) . .
Mg1 Mg2 O2 C1 -9.5(5) . .
Mg2 O6 C9 O5 1.0(9) 1_455 .
Mg2 O6 C9 C10 -179.6(5) 1_455 .
Mg1 O5 C9 O6 180.0(5) . .
Mg1 O5 C9 C10 0.5(9) . .
O10 Mg2 O4 C5 -112.2(7) . .
O11 Mg2 O4 C5 -107.7(18) . .
O2 Mg2 O4 C5 66.7(6) . .
O6 Mg2 O4 C5 153.2(6) 1_655 .
O8 Mg2 O4 C5 -22.8(6) 2_545 .
O12 Mg2 O4 C5 86(4) . .
O9 Mg2 O4 C5 -115.7(7) . .
Mg1 Mg2 O4 C5 9.4(5) . .
O6 C9 C10 C16 -179.8(5) . .
O5 C9 C10 C16 -0.3(7) . .
O6 C9 C10 C11 0.5(6) . .
O5 C9 C10 C11 179.9(5) . .
Mg2 O2 C1 O1 7.1(9) . .
Mg2 O2 C1 C2 -172.9(4) . .
Mg1 O1 C1 O2 6.9(7) . .
Mg1 O1 C1 C2 -173.0(3) . .
C3 C2 C1 O2 -177.1(4) . .
C4 C2 C1 O2 2.2(6) . .
C3 C2 C1 O1 2.9(6) . .
C4 C2 C1 O1 -177.9(4) . .
Mg2 O4 C5 O3 -7.0(9) . .
Mg2 O4 C5 C6 172.8(4) . .
Mg1 O3 C5 O4 -7.1(7) . .
Mg1 O3 C5 C6 173.1(3) . .
C7 C6 C5 O4 177.2(4) . .
C8 C6 C5 O4 -2.1(6) . .
C7 C6 C5 O3 -3.0(6) . .
C8 C6 C5 O3 177.7(4) . .
Mg2 O8 C14 O7 178(100) 2 .
Mg1 O8 C14 O7 0.1(4) 2 .
Mg2 O8 C14 C13 -2(3) 2 .
Mg1 O8 C14 C13 179.9(4) 2 .
Mg2 O8 C14 Mg1 178(100) 2 2
Mg1 O7 C14 O8 -0.1(5) 2 .
Mg1 O7 C14 C13 -179.9(3) 2 .
C15 C13 C14 O8 -179.7(5) . .
C12 C13 C14 O8 0.4(8) . .
C15 C13 C14 O7 0.1(7) . .
C12 C13 C14 O7 -179.8(6) . .
C15 C13 C14 Mg1 -0.3(18) . 2
C12 C13 C14 Mg1 180(100) . 2
C8 C6 C7 C8 -1.4(8) . 3_666
C5 C6 C7 C8 179.4(4) . 3_666
C4 C2 C3 C4 1.2(8) . 3_665
C1 C2 C3 C4 -179.5(4) . 3_665
C7 C6 C8 C7 1.4(8) . 3_666
C5 C6 C8 C7 -179.4(4) . 3_666
C3 C2 C4 C3 -1.2(9) . 3_665
C1 C2 C4 C3 179.5(4) . 3_665
C12 C13 C15 C16 0.1(11) . .
C14 C13 C15 C16 -179.8(6) . .
C11 C10 C16 C15 0.0(10) . .
C9 C10 C16 C15 -179.8(6) . .
C13 C15 C16 C10 -0.2(12) . .
C16 C10 C11 C12 0.3(10) . .
C9 C10 C11 C12 -179.9(6) . .
C15 C13 C12 C11 0.2(11) . .
C14 C13 C12 C11 -179.9(6) . .
C10 C11 C12 C13 -0.4(12) . .
O11 Mg2 O10 C27 112.1(18) . .
O4 Mg2 O10 C27 -69.2(17) . .
O2 Mg2 O10 C27 114.9(19) . .
O6 Mg2 O10 C27 18.7(17) 1_655 .
O8 Mg2 O10 C27 -158.6(17) 2_545 .
O12 Mg2 O10 C27 108.9(18) . .
O9 Mg2 O10 C27 -60(2) . .
Mg1 Mg2 O10 C27 -134.1(16) . .
O11 Mg2 O10 C17 147.7(12) . .
O4 Mg2 O10 C17 -33.6(10) . .
O2 Mg2 O10 C17 150.5(15) . .
O6 Mg2 O10 C17 54.3(10) 1_655 .
O8 Mg2 O10 C17 -123.0(10) 2_545 .
O12 Mg2 O10 C17 144.5(11) . .
O9 Mg2 O10 C17 -24(2) . .
Mg1 Mg2 O10 C17 -98.5(10) . .
O10 Mg2 O9 C22 94(3) . .
O11 Mg2 O9 C22 87(2) . .
O4 Mg2 O9 C22 -96(2) . .
O2 Mg2 O9 C22 -72(5) . .
O6 Mg2 O9 C22 -9(2) 1_655 .
O8 Mg2 O9 C22 176(2) 2_545 .
O12 Mg2 O9 C22 82(2) . .
Mg1 Mg2 O9 C22 -149(2) . .
Mg2 O10 C17 C27 -141.4(16) . .
C27 O10 C17 N1 -22.7(17) . .
Mg2 O10 C17 N1 -164.1(16) . .
O10 Mg2 O11 C32 -120.0(15) . .
O4 Mg2 O11 C32 -124.8(15) . .
O2 Mg2 O11 C32 60.8(14) . .
O6 Mg2 O11 C32 -26.8(14) 1_655 .
O8 Mg2 O11 C32 150.2(14) 2_545 .
O12 Mg2 O11 C32 51.4(18) . .
O9 Mg2 O11 C32 -117.0(14) . .
Mg1 Mg2 O11 C32 126.2(13) . .
N5 C37 O12 Mg2 161.0(11) . .
O10 Mg2 O12 C37 -109.4(17) . .
O11 Mg2 O12 C37 -117(3) . .
O4 Mg2 O12 C37 53(5) . .
O2 Mg2 O12 C37 72.2(16) . .
O6 Mg2 O12 C37 -14.4(16) 1_655 .
O8 Mg2 O12 C37 161.3(16) 2_545 .
O9 Mg2 O12 C37 -105.1(17) . .
Mg1 Mg2 O12 C37 126.5(15) . .
Mg2 O11 C32 N4 -174.1(11) . .
Mg2 O9 C22 N2 -162.3(16) . .
O11 C32 N4 C33 -1(2) . .
O11 C32 N4 C35 -164.3(18) . .
C34 C33 N4 C32 -87(2) . .
C34 C33 N4 C35 75(3) . .
O12 C37 N5 C40 -176(2) . .
O12 C37 N5 C38 0(4) . .
O9 C22 N2 C23 -144(8) . .
O9 C22 N2 C25 28(3) . .
N1 C18 C28 C21 -50(11) . .
C19 C18 C28 C21 -6(26) . .
C29 C18 C28 C21 31(11) . .
C19 C18 C28 N1 44(18) . .
C29 C18 C28 N1 80(2) . .
N1 C18 C28 C20 -38(2) . .
C19 C18 C28 C20 5(20) . .
C29 C18 C28 C20 42(3) . .
N1 C18 C28 N3 -1(2) . .
C19 C18 C28 N3 43(20) . .
C29 C18 C28 N3 80(3) . .
N1 C18 C28 C29 -80(2) . .
C19 C18 C28 C29 -37(18) . .
C32 N4 C35 C36 -98.4(19) . .
C33 N4 C35 C36 99(2) . .
C37 N5 C38 C39 -73(4) . .
C40 N5 C38 C39 104(3) . .
C37 N5 C40 C41 -74(3) . .
C38 N5 C40 C41 109(3) . .
C21 C28 C20 N3 -72(3) . .
C18 C28 C20 N3 113(3) . .
N1 C28 C20 N3 78(2) . .
C29 C28 C20 N3 151(3) . .
C18 C28 C20 C21 -176(4) . .
N1 C28 C20 C21 150(3) . .
N3 C28 C20 C21 72(3) . .
C29 C28 C20 C21 -138(3) . .
C21 C28 C20 N1 -150(3) . .
C18 C28 C20 N1 34(2) . .
N3 C28 C20 N1 -78(2) . .
C29 C28 C20 N1 72(2) . .
C21 C28 C20 C30 -37(3) . .
C18 C28 C20 C30 148(3) . .
N1 C28 C20 C30 114(3) . .
N3 C28 C20 C30 35(2) . .
C29 C28 C20 C30 -174(3) . .
C21 C28 C20 C29 138(3) . .
C18 C28 C20 C29 -38(3) . .
N1 C28 C20 C29 -72(2) . .
N3 C28 C20 C29 -151(3) . .
C28 C18 C29 N1 -71(2) . .
C19 C18 C29 N1 102(3) . .
N1 C18 C29 C20 36(2) . .
C28 C18 C29 C20 -35(2) . .
C19 C18 C29 C20 137(3) . .
N1 C18 C29 C28 71(2) . .
C19 C18 C29 C28 172(4) . .
N3 C20 C29 C18 -9(4) . .
C21 C20 C29 C18 57(3) . .
N1 C20 C29 C18 -29.9(18) . .
C28 C20 C29 C18 28.5(19) . .
C30 C20 C29 C18 -179(13) . .
N3 C20 C29 N1 21(3) . .
C21 C20 C29 N1 87(2) . .
C28 C20 C29 N1 58.4(16) . .
C30 C20 C29 N1 -149(13) . .
N3 C20 C29 C28 -38(4) . .
C21 C20 C29 C28 29(2) . .
N1 C20 C29 C28 -58.4(16) . .
C30 C20 C29 C28 153(13) . .
C21 C28 C29 C18 -170(4) . .
N1 C28 C29 C18 -63(2) . .
C20 C28 C29 C18 -134(3) . .
N3 C28 C29 C18 -116(3) . .
C21 C28 C29 N1 -107(3) . .
C18 C28 C29 N1 63(2) . .
C20 C28 C29 N1 -70.8(18) . .
N3 C28 C29 N1 -53.5(16) . .
C21 C28 C29 C20 -36(3) . .
C18 C28 C29 C20 134(3) . .
N1 C28 C29 C20 70.8(18) . .
N3 C28 C29 C20 17.3(17) . .
C18 C28 C21 N3 59(11) . .
N1 C28 C21 N3 17(3) . .
C20 C28 C21 N3 45.2(15) . .
C29 C28 C21 N3 84(2) . .
C18 C28 C21 C20 13(11) . .
N1 C28 C21 C20 -29(3) . .
N3 C28 C21 C20 -45.2(15) . .
C29 C28 C21 C20 39(3) . .
N3 C20 C21 C28 91(3) . .
N1 C20 C21 C28 23(2) . .
C30 C20 C21 C28 150(3) . .
C29 C20 C21 C28 -38(3) . .
N1 C20 C21 N3 -68(2) . .
C28 C20 C21 N3 -91(3) . .
C30 C20 C21 N3 59(2) . .
C29 C20 C21 N3 -129(3) . .
C21 C20 N3 C27 -142(3) . .
N1 C20 N3 C27 -40(3) . .
C28 C20 N3 C27 -95(3) . .
C30 C20 N3 C27 119(3) . .
C29 C20 N3 C27 -59(5) . .
N1 C20 N3 C21 102(2) . .
C28 C20 N3 C21 47.2(17) . .
C30 C20 N3 C21 -100(2) . .
C29 C20 N3 C21 82(4) . .
C21 C20 N3 C30 100(2) . .
N1 C20 N3 C30 -158.6(16) . .
C28 C20 N3 C30 146.9(19) . .
C29 C20 N3 C30 -178(3) . .
C21 C20 N3 N1 -102(2) . .
C28 C20 N3 N1 -54.5(14) . .
C30 C20 N3 N1 158.6(16) . .
C29 C20 N3 N1 -19(3) . .
C21 C20 N3 C28 -47.2(17) . .
N1 C20 N3 C28 54.5(15) . .
C30 C20 N3 C28 -146.9(19) . .
C29 C20 N3 C28 35(3) . .
C28 C21 N3 C20 -81(3) . .
C28 C21 N3 C27 50(4) . .
C20 C21 N3 C27 131(4) . .
C28 C21 N3 C30 -162(3) . .
C20 C21 N3 C30 -81(3) . .
C28 C21 N3 N1 -14(2) . .
C20 C21 N3 N1 68(2) . .
C20 C21 N3 C28 81(3) . .
C21 C28 N3 C20 81(3) . .
C18 C28 N3 C20 -80(3) . .
N1 C28 N3 C20 -81(2) . .
C29 C28 N3 C20 -26(3) . .
C21 C28 N3 C27 -150(3) . .
C18 C28 N3 C27 48(3) . .
N1 C28 N3 C27 47.2(17) . .
C20 C28 N3 C27 128(3) . .
C29 C28 N3 C27 102(2) . .
C18 C28 N3 C21 -162(4) . .
N1 C28 N3 C21 -163(3) . .
C20 C28 N3 C21 -81(3) . .
C29 C28 N3 C21 -108(3) . .
C21 C28 N3 C30 27(4) . .
C18 C28 N3 C30 -135(3) . .
N1 C28 N3 C30 -136(3) . .
C20 C28 N3 C30 -55(3) . .
C29 C28 N3 C30 -81(3) . .
C21 C28 N3 N1 163(3) . .
C18 C28 N3 N1 1(2) . .
C20 C28 N3 N1 81(2) . .
C29 C28 N3 N1 54.8(19) . .
C28 C18 N1 C17 -134(3) . .
C19 C18 N1 C17 55(5) . .
C29 C18 N1 C17 138(3) . .
C19 C18 N1 C28 -171(4) . .
C29 C18 N1 C28 -88(3) . .
C28 C18 N1 C20 41(3) . .
C19 C18 N1 C20 -130(4) . .
C29 C18 N1 C20 -47(3) . .
C28 C18 N1 N3 1(3) . .
C19 C18 N1 N3 -170(3) . .
C29 C18 N1 N3 -87(3) . .
C28 C18 N1 C27 -60(4) . .
C19 C18 N1 C27 129(4) . .
C29 C18 N1 C27 -148(3) . .
C28 C18 N1 C29 88(3) . .
C19 C18 N1 C29 -83(4) . .
C27 C17 N1 C18 124(3) . .
O10 C17 N1 C18 138(3) . .
C27 C17 N1 C28 27(4) . .
O10 C17 N1 C28 41(4) . .
C27 C17 N1 C20 -51(2) . .
O10 C17 N1 C20 -37(2) . .
C27 C17 N1 N3 -19.9(14) . .
O10 C17 N1 N3 -6.0(18) . .
O10 C17 N1 C27 14.0(11) . .
C27 C17 N1 C29 -132(4) . .
O10 C17 N1 C29 -118(4) . .
C21 C28 N1 C18 164(4) . .
C20 C28 N1 C18 137(3) . .
N3 C28 N1 C18 179(2) . .
C29 C28 N1 C18 65(2) . .
C21 C28 N1 C17 -68(5) . .
C18 C28 N1 C17 128(4) . .
C20 C28 N1 C17 -95(4) . .
N3 C28 N1 C17 -53(3) . .
C29 C28 N1 C17 -167(4) . .
C21 C28 N1 C20 27(3) . .
C18 C28 N1 C20 -137(3) . .
N3 C28 N1 C20 42.0(13) . .
C29 C28 N1 C20 -73(2) . .
C21 C28 N1 N3 -15(3) . .
C18 C28 N1 N3 -179(2) . .
C20 C28 N1 N3 -42.0(13) . .
C29 C28 N1 N3 -115(2) . .
C21 C28 N1 C27 -48(3) . .
C18 C28 N1 C27 147(2) . .
C20 C28 N1 C27 -75.3(17) . .
N3 C28 N1 C27 -33.2(12) . .
C29 C28 N1 C27 -147.8(18) . .
C21 C28 N1 C29 99(3) . .
C18 C28 N1 C29 -65(2) . .
C20 C28 N1 C29 73(2) . .
N3 C28 N1 C29 115(2) . .
N3 C20 N1 C18 -120(2) . .
C21 C20 N1 C18 -57(3) . .
C28 C20 N1 C18 -37(2) . .
C30 C20 N1 C18 -144(3) . .
C29 C20 N1 C18 43(3) . .
N3 C20 N1 C17 56(2) . .
C21 C20 N1 C17 119(2) . .
C28 C20 N1 C17 140(2) . .
C30 C20 N1 C17 33(3) . .
C29 C20 N1 C17 -141(2) . .
N3 C20 N1 C28 -84(2) . .
C21 C20 N1 C28 -20(2) . .
C30 C20 N1 C28 -107(3) . .
C29 C20 N1 C28 80(2) . .
C21 C20 N1 N3 63(2) . .
C28 C20 N1 N3 84(2) . .
C30 C20 N1 N3 -23.6(18) . .
C29 C20 N1 N3 163(3) . .
N3 C20 N1 C27 22.1(17) . .
C21 C20 N1 C27 85(2) . .
C28 C20 N1 C27 105.7(17) . .
C30 C20 N1 C27 -1(2) . .
C29 C20 N1 C27 -174.7(19) . .
N3 C20 N1 C29 -163(3) . .
C21 C20 N1 C29 -100(3) . .
C28 C20 N1 C29 -80(2) . .
C30 C20 N1 C29 173(3) . .
C20 N3 N1 C18 78(3) . .
C27 N3 N1 C18 -133(2) . .
C21 N3 N1 C18 11(3) . .
C30 N3 N1 C18 120(3) . .
C28 N3 N1 C18 -1(2) . .
C20 N3 N1 C17 -130(2) . .
C27 N3 N1 C17 19.6(14) . .
C21 N3 N1 C17 164(2) . .
C30 N3 N1 C17 -88(3) . .
C28 N3 N1 C17 151(2) . .
C20 N3 N1 C28 79(2) . .
C27 N3 N1 C28 -131.9(18) . .
C21 N3 N1 C28 12(2) . .
C30 N3 N1 C28 121(3) . .
C27 N3 N1 C20 149(2) . .
C21 N3 N1 C20 -67(2) . .
C30 N3 N1 C20 42(3) . .
C28 N3 N1 C20 -79(2) . .
C20 N3 N1 C27 -149(2) . .
C21 N3 N1 C27 144(2) . .
C30 N3 N1 C27 -107(3) . .
C28 N3 N1 C27 131.9(18) . .
C20 N3 N1 C29 16(3) . .
C27 N3 N1 C29 165.0(18) . .
C21 N3 N1 C29 -51(2) . .
C30 N3 N1 C29 58(4) . .
C28 N3 N1 C29 -63(2) . .
C20 C29 N1 C18 -132(3) . .
C28 C29 N1 C18 -61(2) . .
C18 C29 N1 C17 -132(4) . .
C20 C29 N1 C17 96(4) . .
C28 C29 N1 C17 167(4) . .
C18 C29 N1 C28 61(2) . .
C20 C29 N1 C28 -71(2) . .
C18 C29 N1 C20 132(3) . .
C28 C29 N1 C20 71(2) . .
C18 C29 N1 N3 121(2) . .
C20 C29 N1 N3 -10.7(17) . .
C28 C29 N1 N3 60.1(17) . .
C18 C29 N1 C27 142(3) . .
C20 C29 N1 C27 10(4) . .
C28 C29 N1 C27 81(3) . .
Mg2 O10 C27 C17 56(2) . .
C17 O10 C27 N3 122(2) . .
Mg2 O10 C27 N3 178.6(14) . .
C17 O10 C27 N1 28(2) . .
Mg2 O10 C27 N1 85(3) . .
N1 C17 C27 O10 160.1(15) . .
N1 C17 C27 N3 26.4(19) . .
O10 C17 C27 N3 -134(2) . .
O10 C17 C27 N1 -160.1(15) . .
C20 N3 C27 O10 -101(4) . .
C21 N3 C27 O10 149(3) . .
C30 N3 C27 O10 4(3) . .
N1 N3 C27 O10 -141(2) . .
C28 N3 C27 O10 -178(2) . .
C20 N3 C27 C17 17(4) . .
C21 N3 C27 C17 -94(4) . .
C30 N3 C27 C17 122(2) . .
N1 N3 C27 C17 -23.2(18) . .
C28 N3 C27 C17 -60(2) . .
C20 N3 C27 N1 40(3) . .
C21 N3 C27 N1 -71(4) . .
C30 N3 C27 N1 145(2) . .
C28 N3 C27 N1 -37.1(15) . .
C18 N1 C27 O10 -153(3) . .
C17 N1 C27 O10 -36(3) . .
C28 N1 C27 O10 160(3) . .
C20 N1 C27 O10 97(3) . .
N3 N1 C27 O10 115(3) . .
C29 N1 C27 O10 87(4) . .
C18 N1 C27 C17 -117(4) . .
C28 N1 C27 C17 -164(2) . .
C20 N1 C27 C17 133(2) . .
N3 N1 C27 C17 152(2) . .
C29 N1 C27 C17 124(4) . .
C18 N1 C27 N3 91(3) . .
C17 N1 C27 N3 -152(2) . .
C28 N1 C27 N3 44.4(18) . .
C20 N1 C27 N3 -18.9(14) . .
C29 N1 C27 N3 -28(4) . .
C22 N2 C23 C24 35(9) . .
C25 N2 C23 C24 -137(3) . .
C20 N3 C30 C31 -129(3) . .
C27 N3 C30 C31 98(3) . .
C21 N3 C30 C31 -60(3) . .
N1 N3 C30 C31 -168(3) . .
C28 N3 C30 C31 -79(4) . .
C27 N3 C30 C20 -133(3) . .
C21 N3 C30 C20 69(2) . .
N1 N3 C30 C20 -39(3) . .
C28 N3 C30 C20 50(3) . .
N3 C20 C30 C31 67(3) . .
C21 C20 C30 C31 3(4) . .
N1 C20 C30 C31 93(4) . .
C28 C20 C30 C31 28(4) . .
C29 C20 C30 C31 -122(13) . .
C21 C20 C30 N3 -64(2) . .
N1 C20 C30 N3 26(2) . .
C28 C20 C30 N3 -39(2) . .
C29 C20 C30 N3 171(14) . .
C22 N2 C25 C26 105(3) . .
C23 N2 C25 C26 -78(3) . .
